data_7700215
loop_
_publ_author_name
'Zhang, Fangjun'
'Yi, Weiyin'
'Zhang, Jie'
'You, Qing'
'Weng, Linhong'
'Zhou, Xigeng'

_publ_section_title
;
 Oxidation and chalcogenylative disproportionation of anionic phosphide
 ligands in yttrium complexes with elemental sulfur and selenium.
;
_journal_issue 28
_journal_name_full 'Dalton transactions (Cambridge, England : 2003)'
_journal_page_first 10596
_journal_page_last 10603
_journal_paper_doi 10.1039/c9dt01537j
_journal_volume 48
_journal_year 2019
_chemical_formula_sum 'C36 H45 B N6 O2 P Y'
_chemical_formula_weight 724.47
_space_group_crystal_system monoclinic
_space_group_IT_number 14
_space_group_name_Hall '-P 2ybc'
_space_group_name_H-M_alt 'P 1 21/c 1'
_symmetry_space_group_name_Hall '-P 2ybc'
_symmetry_space_group_name_H-M 'P 1 21/c 1'
_atom_sites_solution_hydrogens mixed
_audit_creation_method SHELXL-2018/3
_audit_update_record
;
2019-05-22 deposited with the CCDC.    2019-06-07 downloaded from the CCDC.
;
_cell_angle_alpha 90
_cell_angle_beta 115.974(6)
_cell_angle_gamma 90
_cell_formula_units_Z 4
_cell_length_a 20.222(11)
_cell_length_b 11.242(6)
_cell_length_c 17.714(10)
_cell_measurement_reflns_used 910
_cell_measurement_temperature 293(2)
_cell_measurement_theta_max 24.19
_cell_measurement_theta_min 2.72
_cell_volume 3620(3)
_computing_cell_refinement 'Bruker SMART'
_computing_data_collection 'Bruker SMART'
_computing_data_reduction 'Bruker SHELXTL'
_computing_molecular_graphics 'Bruker SHELXTL'
_computing_publication_material 'Bruker SHELXTL'
_computing_structure_refinement 'SHELXL-2018/3 (Sheldrick, 2018)'
_computing_structure_solution 'Bruker SHELXTL'
_diffrn_ambient_temperature 293(2)
_diffrn_measured_fraction_theta_full 0.994
_diffrn_measured_fraction_theta_max 0.994
_diffrn_measurement_device_type 'CCD area detector'
_diffrn_measurement_method 'phi and omega scans'
_diffrn_radiation_type MoK\a
_diffrn_radiation_wavelength 0.71073
_diffrn_reflns_av_R_equivalents 0.0847
_diffrn_reflns_av_unetI/netI 0.1140
_diffrn_reflns_Laue_measured_fraction_full 0.994
_diffrn_reflns_Laue_measured_fraction_max 0.994
_diffrn_reflns_limit_h_max 24
_diffrn_reflns_limit_h_min -21
_diffrn_reflns_limit_k_max 13
_diffrn_reflns_limit_k_min -9
_diffrn_reflns_limit_l_max 20
_diffrn_reflns_limit_l_min -21
_diffrn_reflns_number 14561
_diffrn_reflns_point_group_measured_fraction_full 0.994
_diffrn_reflns_point_group_measured_fraction_max 0.994
_diffrn_reflns_theta_full 25.047
_diffrn_reflns_theta_max 25.047
_diffrn_reflns_theta_min 2.130
_exptl_absorpt_coefficient_mu 1.695
_exptl_absorpt_correction_T_max 1.0000
_exptl_absorpt_correction_T_min 0.3436
_exptl_absorpt_correction_type multi-scan
_exptl_absorpt_process_details sadabs
_exptl_crystal_colour yellow
_exptl_crystal_density_diffrn 1.329
_exptl_crystal_description block
_exptl_crystal_F_000 1512
_exptl_crystal_size_max 0.180
_exptl_crystal_size_mid 0.120
_exptl_crystal_size_min 0.100
_refine_diff_density_max 0.544
_refine_diff_density_min -0.819
_refine_diff_density_rms 0.062
_refine_ls_extinction_method none
_refine_ls_goodness_of_fit_ref 0.982
_refine_ls_hydrogen_treatment mixed
_refine_ls_matrix_type full
_refine_ls_number_parameters 433
_refine_ls_number_reflns 6366
_refine_ls_number_restraints 3
_refine_ls_restrained_S_all 1.018
_refine_ls_R_factor_all 0.1292
_refine_ls_R_factor_gt 0.0569
_refine_ls_shift/su_max 0.002
_refine_ls_shift/su_mean 0.000
_refine_ls_structure_factor_coef Fsqd
_refine_ls_weighting_details 'w=1/[\s^2^(Fo^2^)+(0.0353P)^2^+2.0000P] where P=(Fo^2^+2Fc^2^)/3'
_refine_ls_weighting_scheme calc
_refine_ls_wR_factor_gt 0.1061
_refine_ls_wR_factor_ref 0.1230
_reflns_Friedel_coverage 0.000
_reflns_number_gt 3185
_reflns_number_total 6366
_reflns_threshold_expression 'I > 2\s(I)'
_cod_data_source_file c9dt01537j2.cif
_cod_data_source_block 4O
_cod_depositor_comments 'Adding full bibliography for 7700213--7700220.cif.'
_cod_database_code 7700215
_shelx_shelxl_version_number 2018/3
_shelx_space_group_comment
; 
The symmetry employed for this shelxl refinement is uniquely defined 
by the following loop, which should always be used as a source of 
symmetry information in preference to the above space-group names. 
They are only intended as comments. 
;
_shelx_estimated_absorpt_t_min 0.750
_shelx_estimated_absorpt_t_max 0.849

loop_
_space_group_symop_operation_xyz
'x, y, z'
'-x, y+1/2, -z+1/2'
'-x, -y, -z'
'x, -y-1/2, z-1/2'

loop_
_atom_site_label
_atom_site_type_symbol
_atom_site_fract_x
_atom_site_fract_y
_atom_site_fract_z
_atom_site_U_iso_or_equiv
_atom_site_adp_type
_atom_site_occupancy
_atom_site_site_symmetry_order
_atom_site_calc_flag
_atom_site_refinement_flags_posn
_atom_site_refinement_flags_adp
Y1 Y 0.69500(3) 0.63297(4) 0.44455(3) 0.05132(17) Uani 1 1 d . U
B1 B 0.8251(4) 0.8396(6) 0.4446(4) 0.0612(18) Uani 1 1 d . .
H1' H 0.867(3) 0.897(4) 0.452(3) 0.073 Uiso 1 1 d . U
N1 N 0.8506(2) 0.7147(4) 0.4342(2) 0.0545(11) Uani 1 1 d . .
N2 N 0.8147(2) 0.6134(4) 0.4373(2) 0.0520(10) Uani 1 1 d . .
N3 N 0.8196(2) 0.8490(4) 0.5281(2) 0.0541(11) Uani 1 1 d . .
N4 N 0.7812(2) 0.7670(4) 0.5507(3) 0.0584(12) Uani 1 1 d . .
N5 N 0.7511(2) 0.8692(4) 0.3701(2) 0.0569(11) Uani 1 1 d . .
N6 N 0.6931(3) 0.7907(4) 0.3416(3) 0.0569(11) Uani 1 1 d . .
P1 P 0.72551(11) 0.40650(16) 0.58899(12) 0.0911(6) Uani 1 1 d . U
O1 O 0.66359(19) 0.5110(3) 0.3227(2) 0.0699(10) Uani 1 1 d . .
O2 O 0.7315(2) 0.4751(3) 0.5268(3) 0.0896(12) Uani 1 1 d . U
C1 C 0.9118(3) 0.6865(6) 0.4248(4) 0.0697(16) Uani 1 1 d . .
C2 C 0.9145(3) 0.5660(6) 0.4224(3) 0.0742(17) Uani 1 1 d . .
H2A H 0.950305 0.520813 0.416157 0.089 Uiso 1 1 calc R U
C3 C 0.8542(3) 0.5227(5) 0.4311(3) 0.0592(14) Uani 1 1 d . .
C4 C 0.9637(3) 0.7775(6) 0.4201(5) 0.116(3) Uani 1 1 d . .
H4A H 0.936625 0.836017 0.378510 0.174 Uiso 1 1 calc R U
H4B H 0.998794 0.739647 0.405074 0.174 Uiso 1 1 calc R U
H4C H 0.989042 0.815514 0.473777 0.174 Uiso 1 1 calc R U
C5 C 0.8340(3) 0.3970(5) 0.4339(4) 0.0812(18) Uani 1 1 d . .
H5A H 0.870605 0.359801 0.483337 0.122 Uiso 1 1 calc R U
H5B H 0.831122 0.356257 0.384948 0.122 Uiso 1 1 calc R U
H5C H 0.787114 0.393254 0.435339 0.122 Uiso 1 1 calc R U
C6 C 0.8556(3) 0.9241(5) 0.5921(4) 0.0637(15) Uani 1 1 d . .
C7 C 0.8411(3) 0.8890(5) 0.6573(3) 0.0709(16) Uani 1 1 d . .
H7A H 0.858786 0.924600 0.709924 0.085 Uiso 1 1 calc R U
C8 C 0.7962(3) 0.7926(5) 0.6311(3) 0.0623(15) Uani 1 1 d . .
C9 C 0.9030(3) 1.0215(5) 0.5883(4) 0.090(2) Uani 1 1 d . .
H9A H 0.918882 1.069091 0.638221 0.135 Uiso 1 1 calc R U
H9B H 0.875799 1.070198 0.540019 0.135 Uiso 1 1 calc R U
H9C H 0.945138 0.988681 0.584254 0.135 Uiso 1 1 calc R U
C10 C 0.7682(3) 0.7188(5) 0.6803(3) 0.089(2) Uani 1 1 d . .
H10A H 0.796589 0.734603 0.739122 0.133 Uiso 1 1 calc R U
H10B H 0.772372 0.636175 0.669462 0.133 Uiso 1 1 calc R U
H10C H 0.717539 0.737923 0.664300 0.133 Uiso 1 1 calc R U
C11 C 0.7340(4) 0.9657(5) 0.3200(4) 0.0697(17) Uani 1 1 d . .
C12 C 0.6647(4) 0.9502(5) 0.2579(4) 0.0780(19) Uani 1 1 d . .
H12A H 0.638612 1.002748 0.214477 0.094 Uiso 1 1 calc R U
C13 C 0.6407(3) 0.8413(5) 0.2720(3) 0.0619(15) Uani 1 1 d . .
C14 C 0.7859(4) 1.0665(5) 0.3333(4) 0.107(2) Uani 1 1 d . .
H14A H 0.765043 1.120952 0.287092 0.161 Uiso 1 1 calc R U
H14B H 0.831663 1.036343 0.336951 0.161 Uiso 1 1 calc R U
H14C H 0.794547 1.106940 0.384527 0.161 Uiso 1 1 calc R U
C15 C 0.5710(3) 0.7810(6) 0.2177(4) 0.091(2) Uani 1 1 d . .
H15A H 0.565510 0.778776 0.161076 0.137 Uiso 1 1 calc R U
H15B H 0.530537 0.823658 0.219304 0.137 Uiso 1 1 calc R U
H15C H 0.571756 0.701238 0.237476 0.137 Uiso 1 1 calc R U
C16 C 0.5718(3) 0.7598(6) 0.4056(4) 0.0690(16) Uani 1 1 d . .
H16A H 0.558579 0.833435 0.372631 0.083 Uiso 1 1 calc R U
C17 C 0.5463(3) 0.6453(6) 0.3744(4) 0.0732(16) Uani 1 1 d . .
H17A H 0.513095 0.625873 0.315942 0.088 Uiso 1 1 calc R U
C18 C 0.5639(3) 0.5706(6) 0.4426(5) 0.0745(17) Uani 1 1 d . .
H18A H 0.546081 0.488854 0.439484 0.089 Uiso 1 1 calc R U
C19 C 0.6002(3) 0.6340(6) 0.5153(4) 0.0717(16) Uani 1 1 d . .
H19A H 0.611234 0.605783 0.571917 0.086 Uiso 1 1 calc R U
C20 C 0.6058(3) 0.7531(6) 0.4931(4) 0.0749(17) Uani 1 1 d . .
H20A H 0.620074 0.821138 0.531496 0.090 Uiso 1 1 calc R U
C21 C 0.6760(3) 0.2769(5) 0.5344(3) 0.0676(15) Uani 1 1 d . .
C22 C 0.6043(4) 0.2649(7) 0.5255(4) 0.0774(17) Uani 1 1 d . .
H22A H 0.585482 0.322702 0.548314 0.093 Uiso 1 1 calc R U
C23 C 0.5612(4) 0.1714(7) 0.4845(5) 0.089(2) Uani 1 1 d . .
H23A H 0.513003 0.166801 0.477832 0.107 Uiso 1 1 calc R U
C24 C 0.5877(4) 0.0878(7) 0.4545(5) 0.103(2) Uani 1 1 d . .
H24A H 0.558154 0.022824 0.427958 0.123 Uiso 1 1 calc R U
C25 C 0.6582(4) 0.0926(6) 0.4609(4) 0.095(2) Uani 1 1 d . .
H25A H 0.675916 0.032363 0.438656 0.114 Uiso 1 1 calc R U
C26 C 0.7021(3) 0.1895(6) 0.5014(4) 0.0792(18) Uani 1 1 d . .
H26A H 0.749649 0.194744 0.505988 0.095 Uiso 1 1 calc R U
C27 C 0.8183(4) 0.3533(8) 0.6477(4) 0.089(2) Uani 1 1 d . .
C28 C 0.8333(4) 0.2524(8) 0.6975(6) 0.116(3) Uani 1 1 d . .
H28A H 0.794553 0.203318 0.692470 0.139 Uiso 1 1 calc R U
C29 C 0.9046(6) 0.2223(8) 0.7547(5) 0.119(3) Uani 1 1 d . .
H29A H 0.913029 0.155132 0.788312 0.143 Uiso 1 1 calc R U
C30 C 0.9609(6) 0.2913(12) 0.7609(6) 0.139(4) Uani 1 1 d . .
H30A H 1.008734 0.270897 0.798215 0.167 Uiso 1 1 calc R U
C31 C 0.9485(5) 0.3912(11) 0.7126(6) 0.139(3) Uani 1 1 d . .
H31A H 0.987731 0.439210 0.717794 0.166 Uiso 1 1 calc R U
C32 C 0.8771(5) 0.4211(8) 0.6556(5) 0.115(3) Uani 1 1 d . .
H32A H 0.869294 0.488466 0.622359 0.138 Uiso 1 1 calc R U
C33 C 0.6873(4) 0.5262(6) 0.2564(3) 0.0851(19) Uani 1 1 d . .
H33A H 0.676854 0.606431 0.234114 0.102 Uiso 1 1 calc R U
H33B H 0.739722 0.512118 0.278237 0.102 Uiso 1 1 calc R U
C34 C 0.6475(5) 0.4423(9) 0.1926(5) 0.150(4) Uani 1 1 d . .
H34A H 0.677792 0.412041 0.166955 0.181 Uiso 1 1 calc R U
H34B H 0.603769 0.478430 0.149386 0.181 Uiso 1 1 calc R U
C35 C 0.6274(4) 0.3454(7) 0.2352(5) 0.127(3) Uani 1 1 d . .
H35A H 0.581237 0.308857 0.197440 0.152 Uiso 1 1 calc R U
H35B H 0.665339 0.284704 0.255398 0.152 Uiso 1 1 calc R U
C36 C 0.6205(4) 0.4042(6) 0.3061(4) 0.102(2) Uani 1 1 d . .
H36A H 0.569501 0.423024 0.291197 0.122 Uiso 1 1 calc R U
H36B H 0.639081 0.353033 0.355115 0.122 Uiso 1 1 calc R U

loop_
_atom_site_aniso_label
_atom_site_aniso_U_11
_atom_site_aniso_U_22
_atom_site_aniso_U_33
_atom_site_aniso_U_23
_atom_site_aniso_U_13
_atom_site_aniso_U_12
Y1 0.0580(3) 0.0477(3) 0.0571(3) -0.0030(3) 0.0333(2) -0.0047(3)
B1 0.064(5) 0.061(5) 0.072(5) -0.014(4) 0.042(4) -0.021(4)
N1 0.049(3) 0.061(3) 0.061(3) -0.010(2) 0.031(2) -0.002(2)
N2 0.054(3) 0.048(3) 0.058(3) -0.010(2) 0.028(2) -0.008(2)
N3 0.062(3) 0.053(3) 0.055(3) -0.012(2) 0.032(2) -0.013(2)
N4 0.070(3) 0.057(3) 0.059(3) -0.010(2) 0.038(3) -0.015(2)
N5 0.080(3) 0.048(3) 0.059(3) 0.004(3) 0.045(3) 0.003(3)
N6 0.068(3) 0.052(3) 0.059(3) 0.005(2) 0.035(3) 0.001(3)
P1 0.1011(14) 0.0768(13) 0.0960(13) -0.0059(9) 0.0438(12) 0.0110(10)
O1 0.081(3) 0.068(3) 0.065(2) -0.020(2) 0.036(2) -0.022(2)
O2 0.093(3) 0.066(3) 0.107(3) 0.0067(18) 0.041(3) 0.018(2)
C1 0.060(4) 0.073(4) 0.082(4) -0.011(4) 0.037(3) -0.002(3)
C2 0.064(4) 0.086(5) 0.078(4) 0.000(4) 0.036(3) 0.020(4)
C3 0.066(4) 0.055(4) 0.063(3) -0.009(3) 0.034(3) 0.004(3)
C4 0.088(5) 0.113(6) 0.183(7) -0.017(5) 0.094(5) -0.019(4)
C5 0.094(5) 0.061(4) 0.101(5) 0.000(3) 0.054(4) 0.015(3)
C6 0.066(4) 0.063(4) 0.062(4) -0.014(3) 0.028(3) -0.014(3)
C7 0.079(4) 0.072(4) 0.062(4) -0.020(3) 0.031(3) -0.016(3)
C8 0.071(4) 0.065(4) 0.059(4) -0.016(3) 0.035(3) -0.011(3)
C9 0.109(5) 0.076(5) 0.096(5) -0.028(4) 0.055(4) -0.040(4)
C10 0.122(5) 0.085(5) 0.079(4) -0.019(4) 0.062(4) -0.032(4)
C11 0.120(6) 0.047(4) 0.064(4) 0.000(3) 0.060(4) 0.001(4)
C12 0.129(6) 0.064(5) 0.060(4) 0.015(4) 0.058(4) 0.024(4)
C13 0.079(4) 0.065(4) 0.051(4) 0.012(3) 0.038(3) 0.017(3)
C14 0.179(7) 0.058(4) 0.102(5) 0.006(4) 0.077(5) -0.024(5)
C15 0.076(5) 0.122(6) 0.069(4) 0.017(4) 0.026(4) 0.012(4)
C16 0.057(4) 0.066(4) 0.093(5) 0.010(4) 0.041(4) 0.015(3)
C17 0.052(3) 0.080(5) 0.087(4) 0.018(4) 0.031(3) 0.004(3)
C18 0.058(4) 0.083(5) 0.095(5) 0.014(4) 0.045(4) 0.000(3)
C19 0.081(4) 0.079(5) 0.083(4) 0.019(4) 0.061(4) 0.015(4)
C20 0.084(4) 0.078(5) 0.087(5) -0.001(4) 0.060(4) 0.018(4)
C21 0.078(4) 0.067(4) 0.066(4) -0.015(3) 0.039(3) -0.004(3)
C22 0.077(5) 0.095(5) 0.071(4) 0.011(4) 0.042(4) 0.021(4)
C23 0.062(5) 0.097(6) 0.107(6) 0.027(5) 0.035(4) 0.021(4)
C24 0.063(5) 0.091(6) 0.136(7) 0.008(5) 0.027(5) -0.012(4)
C25 0.121(6) 0.062(5) 0.101(5) -0.021(4) 0.048(5) 0.002(4)
C26 0.085(5) 0.081(5) 0.089(5) -0.016(4) 0.054(4) 0.004(4)
C27 0.070(5) 0.104(6) 0.084(5) -0.030(5) 0.024(4) 0.007(5)
C28 0.094(7) 0.102(7) 0.131(7) -0.035(6) 0.030(6) 0.015(5)
C29 0.109(7) 0.130(8) 0.098(6) -0.020(5) 0.026(6) 0.040(6)
C30 0.097(8) 0.211(13) 0.096(7) -0.028(8) 0.031(6) 0.012(8)
C31 0.092(7) 0.220(12) 0.097(7) -0.016(7) 0.035(6) -0.020(7)
C32 0.093(6) 0.171(8) 0.080(5) -0.021(5) 0.036(5) 0.000(6)
C33 0.116(5) 0.090(5) 0.061(4) -0.016(4) 0.050(4) -0.012(4)
C34 0.168(8) 0.182(10) 0.127(7) -0.086(7) 0.088(6) -0.071(7)
C35 0.111(6) 0.101(7) 0.156(8) -0.066(6) 0.047(6) -0.029(5)
C36 0.122(6) 0.079(5) 0.113(6) -0.022(4) 0.059(5) -0.035(4)

loop_
_atom_type_symbol
_atom_type_description
_atom_type_scat_dispersion_real
_atom_type_scat_dispersion_imag
_atom_type_scat_source
C C 0.0033 0.0016 'International Tables Vol C Tables 4.2.6.8 and 6.1.1.4'
H H 0.0000 0.0000 'International Tables Vol C Tables 4.2.6.8 and 6.1.1.4'
B B 0.0013 0.0007 'International Tables Vol C Tables 4.2.6.8 and 6.1.1.4'
N N 0.0061 0.0033 'International Tables Vol C Tables 4.2.6.8 and 6.1.1.4'
O O 0.0106 0.0060 'International Tables Vol C Tables 4.2.6.8 and 6.1.1.4'
P P 0.1023 0.0942 'International Tables Vol C Tables 4.2.6.8 and 6.1.1.4'
Y Y -2.7962 3.5667 'International Tables Vol C Tables 4.2.6.8 and 6.1.1.4'

loop_
_geom_angle_atom_site_label_1
_geom_angle_atom_site_label_2
_geom_angle_atom_site_label_3
_geom_angle
O2 Y1 O1 90.83(15)
O2 Y1 N4 93.90(15)
O1 Y1 N4 149.77(13)
O2 Y1 N2 84.87(14)
O1 Y1 N2 77.47(12)
N4 Y1 N2 73.26(13)
O2 Y1 N6 158.97(14)
O1 Y1 N6 80.63(14)
N4 Y1 N6 84.45(15)
N2 Y1 N6 74.55(14)
O2 Y1 C20 105.75(18)
O1 Y1 C20 128.86(17)
N4 Y1 C20 78.25(17)
N2 Y1 C20 150.22(17)
N6 Y1 C20 94.47(17)
O2 Y1 C16 126.95(17)
O1 Y1 C16 102.85(17)
N4 Y1 C16 98.01(17)
N2 Y1 C16 147.95(16)
N6 Y1 C16 73.92(16)
C20 Y1 C16 30.14(15)
O2 Y1 C17 109.11(17)
O1 Y1 C17 79.21(16)
N4 Y1 C17 126.60(17)
N2 Y1 C17 152.92(16)
N6 Y1 C17 88.27(17)
C20 Y1 C17 49.67(19)
C16 Y1 C17 30.24(15)
O2 Y1 C19 78.39(17)
O1 Y1 C19 117.19(18)
N4 Y1 C19 92.99(18)
N2 Y1 C19 157.60(16)
N6 Y1 C19 122.61(16)
C20 Y1 C19 30.40(15)
C16 Y1 C19 49.62(18)
C17 Y1 C19 49.01(18)
O2 Y1 C18 81.06(17)
O1 Y1 C18 88.22(17)
N4 Y1 C18 122.01(18)
N2 Y1 C18 159.76(17)
N6 Y1 C18 117.54(17)
C20 Y1 C18 49.16(19)
C16 Y1 C18 49.15(18)
C17 Y1 C18 29.48(15)
C19 Y1 C18 29.19(16)
N1 B1 N3 110.4(5)
N1 B1 N5 110.4(4)
N3 B1 N5 111.0(4)
N1 B1 H1' 107(3)
N3 B1 H1' 104(3)
N5 B1 H1' 114(3)
C1 N1 N2 109.9(4)
C1 N1 B1 127.0(5)
N2 N1 B1 123.0(4)
C3 N2 N1 106.7(4)
C3 N2 Y1 134.8(4)
N1 N2 Y1 118.4(3)
C6 N3 N4 110.0(4)
C6 N3 B1 128.0(4)
N4 N3 B1 121.6(4)
C8 N4 N3 105.7(4)
C8 N4 Y1 134.2(3)
N3 N4 Y1 119.5(3)
C11 N5 N6 110.1(5)
C11 N5 B1 127.7(5)
N6 N5 B1 122.0(4)
C13 N6 N5 105.5(4)
C13 N6 Y1 135.4(4)
N5 N6 Y1 116.3(3)
O2 P1 C21 104.2(3)
O2 P1 C27 102.1(3)
C21 P1 C27 103.6(3)
C36 O1 C33 108.5(4)
C36 O1 Y1 124.1(3)
C33 O1 Y1 127.4(3)
P1 O2 Y1 147.8(3)
N1 C1 C2 106.7(5)
N1 C1 C4 123.1(6)
C2 C1 C4 130.1(6)
C1 C2 C3 107.4(5)
C1 C2 H2A 126.3
C3 C2 H2A 126.3
N2 C3 C2 109.3(5)
N2 C3 C5 123.1(5)
C2 C3 C5 127.6(5)
C1 C4 H4A 109.5
C1 C4 H4B 109.5
H4A C4 H4B 109.5
C1 C4 H4C 109.5
H4A C4 H4C 109.5
H4B C4 H4C 109.5
C3 C5 H5A 109.5
C3 C5 H5B 109.5
H5A C5 H5B 109.5
C3 C5 H5C 109.5
H5A C5 H5C 109.5
H5B C5 H5C 109.5
N3 C6 C7 107.1(5)
N3 C6 C9 123.4(5)
C7 C6 C9 129.5(5)
C8 C7 C6 107.5(5)
C8 C7 H7A 126.3
C6 C7 H7A 126.3
N4 C8 C7 109.7(5)
N4 C8 C10 122.3(5)
C7 C8 C10 128.0(5)
C6 C9 H9A 109.5
C6 C9 H9B 109.5
H9A C9 H9B 109.5
C6 C9 H9C 109.5
H9A C9 H9C 109.5
H9B C9 H9C 109.5
C8 C10 H10A 109.5
C8 C10 H10B 109.5
H10A C10 H10B 109.5
C8 C10 H10C 109.5
H10A C10 H10C 109.5
H10B C10 H10C 109.5
N5 C11 C12 107.7(5)
N5 C11 C14 123.2(6)
C12 C11 C14 129.0(6)
C11 C12 C13 106.7(5)
C11 C12 H12A 126.6
C13 C12 H12A 126.6
N6 C13 C12 110.0(6)
N6 C13 C15 122.9(5)
C12 C13 C15 126.9(6)
C11 C14 H14A 109.5
C11 C14 H14B 109.5
H14A C14 H14B 109.5
C11 C14 H14C 109.5
H14A C14 H14C 109.5
H14B C14 H14C 109.5
C13 C15 H15A 109.5
C13 C15 H15B 109.5
H15A C15 H15B 109.5
C13 C15 H15C 109.5
H15A C15 H15C 109.5
H15B C15 H15C 109.5
C20 C16 C17 107.7(6)
C20 C16 Y1 74.6(3)
C17 C16 Y1 75.8(3)
C20 C16 H16A 125.5
C17 C16 H16A 125.5
Y1 C16 H16A 125.5
C18 C17 C16 107.6(6)
C18 C17 Y1 76.0(3)
C16 C17 Y1 74.0(3)
C18 C17 H17A 125.6
C16 C17 H17A 125.6
Y1 C17 H17A 125.6
C19 C18 C17 109.4(6)
C19 C18 Y1 74.7(3)
C17 C18 Y1 74.5(3)
C19 C18 H18A 124.9
C17 C18 H18A 124.9
Y1 C18 H18A 124.9
C18 C19 C20 107.8(5)
C18 C19 Y1 76.1(3)
C20 C19 Y1 73.5(3)
C18 C19 H19A 125.6
C20 C19 H19A 125.6
Y1 C19 H19A 125.6
C16 C20 C19 107.5(6)
C16 C20 Y1 75.2(3)
C19 C20 Y1 76.1(3)
C16 C20 H20A 125.5
C19 C20 H20A 125.5
Y1 C20 H20A 125.5
C26 C21 C22 117.4(6)
C26 C21 P1 126.0(5)
C22 C21 P1 116.6(5)
C23 C22 C21 121.9(6)
C23 C22 H22A 119.0
C21 C22 H22A 119.0
C24 C23 C22 119.6(7)
C24 C23 H23A 120.2
C22 C23 H23A 120.2
C23 C24 C25 122.1(7)
C23 C24 H24A 118.9
C25 C24 H24A 118.9
C24 C25 C26 118.4(6)
C24 C25 H25A 120.8
C26 C25 H25A 120.8
C21 C26 C25 120.4(6)
C21 C26 H26A 119.8
C25 C26 H26A 119.8
C32 C27 C28 117.0(7)
C32 C27 P1 120.9(7)
C28 C27 P1 121.3(7)
C27 C28 C29 122.0(8)
C27 C28 H28A 119.0
C29 C28 H28A 119.0
C30 C29 C28 119.3(10)
C30 C29 H29A 120.3
C28 C29 H29A 120.3
C29 C30 C31 120.5(10)
C29 C30 H30A 119.8
C31 C30 H30A 119.8
C30 C31 C32 120.0(10)
C30 C31 H31A 120.0
C32 C31 H31A 120.0
C27 C32 C31 121.3(8)
C27 C32 H32A 119.4
C31 C32 H32A 119.4
C34 C33 O1 107.0(5)
C34 C33 H33A 110.3
O1 C33 H33A 110.3
C34 C33 H33B 110.3
O1 C33 H33B 110.3
H33A C33 H33B 108.6
C33 C34 C35 105.6(6)
C33 C34 H34A 110.6
C35 C34 H34A 110.6
C33 C34 H34B 110.6
C35 C34 H34B 110.6
H34A C34 H34B 108.7
C36 C35 C34 104.6(6)
C36 C35 H35A 110.8
C34 C35 H35A 110.8
C36 C35 H35B 110.8
C34 C35 H35B 110.8
H35A C35 H35B 108.9
O1 C36 C35 105.9(5)
O1 C36 H36A 110.6
C35 C36 H36A 110.6
O1 C36 H36B 110.6
C35 C36 H36B 110.6
H36A C36 H36B 108.7

loop_
_geom_bond_atom_site_label_1
_geom_bond_atom_site_label_2
_geom_bond_distance
Y1 O2 2.208(4)
Y1 O1 2.396(3)
Y1 N4 2.444(4)
Y1 N2 2.489(4)
Y1 N6 2.532(4)
Y1 C20 2.679(5)
Y1 C16 2.686(5)
Y1 C17 2.708(5)
Y1 C19 2.711(5)
Y1 C18 2.728(5)
B1 N1 1.534(7)
B1 N3 1.534(7)
B1 N5 1.536(8)
B1 H1' 1.02(5)
N1 C1 1.357(6)
N1 N2 1.366(5)
N2 C3 1.329(6)
N3 C6 1.344(6)
N3 N4 1.373(5)
N4 C8 1.351(6)
N5 C11 1.348(6)
N5 N6 1.375(5)
N6 C13 1.349(6)
P1 O2 1.393(4)
P1 C21 1.792(6)
P1 C27 1.804(7)
O1 C36 1.436(6)
O1 C33 1.458(6)
C1 C2 1.357(7)
C1 C4 1.493(8)
C2 C3 1.383(7)
C2 H2A 0.9300
C3 C5 1.478(7)
C4 H4A 0.9600
C4 H4B 0.9600
C4 H4C 0.9600
C5 H5A 0.9600
C5 H5B 0.9600
C5 H5C 0.9600
C6 C7 1.368(7)
C6 C9 1.477(7)
C7 C8 1.359(7)
C7 H7A 0.9300
C8 C10 1.483(7)
C9 H9A 0.9600
C9 H9B 0.9600
C9 H9C 0.9600
C10 H10A 0.9600
C10 H10B 0.9600
C10 H10C 0.9600
C11 C12 1.362(7)
C11 C14 1.491(8)
C12 C13 1.379(7)
C12 H12A 0.9300
C13 C15 1.478(7)
C14 H14A 0.9600
C14 H14B 0.9600
C14 H14C 0.9600
C15 H15A 0.9600
C15 H15B 0.9600
C15 H15C 0.9600
C16 C20 1.395(7)
C16 C17 1.407(7)
C16 H16A 0.9800
C17 C18 1.383(7)
C17 H17A 0.9800
C18 C19 1.371(7)
C18 H18A 0.9800
C19 C20 1.414(7)
C19 H19A 0.9800
C20 H20A 0.9800
C21 C26 1.363(7)
C21 C22 1.395(7)
C22 C23 1.356(8)
C22 H22A 0.9300
C23 C24 1.305(9)
C23 H23A 0.9300
C24 C25 1.381(9)
C24 H24A 0.9300
C25 C26 1.390(8)
C25 H25A 0.9300
C26 H26A 0.9300
C27 C32 1.367(9)
C27 C28 1.386(9)
C28 C29 1.393(9)
C28 H28A 0.9300
C29 C30 1.343(11)
C29 H29A 0.9300
C30 C31 1.367(12)
C30 H30A 0.9300
C31 C32 1.393(10)
C31 H31A 0.9300
C32 H32A 0.9300
C33 C34 1.421(8)
C33 H33A 0.9700
C33 H33B 0.9700
C34 C35 1.480(10)
C34 H34A 0.9700
C34 H34B 0.9700
C35 C36 1.478(9)
C35 H35A 0.9700
C35 H35B 0.9700
C36 H36A 0.9700
C36 H36B 0.9700
